data_7039388
loop_
_publ_author_name
'\<Skoch, Karel'
'Uhl\'ik, Filip'
'C\'isa\<rov\'a, Ivana'
'\<St\<epni\<cka, Petr'

_publ_section_title
;
 Silver(i) complexes with 1'-(diphenylphosphino)-1-cyanoferrocene: the art
 of improvisation in coordination.
;
_journal_issue 26
_journal_name_full 'Dalton transactions (Cambridge, England : 2003)'
_journal_page_first 10655
_journal_page_last 10671
_journal_paper_doi 10.1039/c6dt01843b
_journal_volume 45
_journal_year 2016
_chemical_formula_moiety 'C92 H72 Ag4 Fe4 I4 N4 P4, 4(C H Cl3)'
_chemical_formula_sum 'C96 H76 Ag4 Cl12 Fe4 I4 N4 P4'
_chemical_formula_weight 2997.37
_chemical_name_systematic
; 
 ? 
;
_space_group_IT_number 15
_space_group_name_Hall '-C 2yc'
_symmetry_cell_setting monoclinic
_symmetry_space_group_name_Hall '-C 2yc'
_symmetry_space_group_name_H-M 'C 1 2/c 1'
_atom_sites_solution_hydrogens geom
_atom_sites_solution_primary direct
_atom_sites_solution_secondary difmap
_audit_creation_method SHELXL-97
_audit_update_record
;
2016-03-24 deposited with the CCDC.
2016-06-01 downloaded from the CCDC.
;
_cell_angle_alpha 90.00
_cell_angle_beta 99.7430(10)
_cell_angle_gamma 90.00
_cell_formula_units_Z 4
_cell_length_a 33.0189(7)
_cell_length_b 12.0454(3)
_cell_length_c 26.0476(6)
_cell_measurement_reflns_used 9895
_cell_measurement_temperature 150(2)
_cell_measurement_theta_max 27.46
_cell_measurement_theta_min 2.47
_cell_volume 10210.4(4)
_computing_cell_refinement 'SAINT V8.27B (Bruker AXS Inc., 2012)'
_computing_data_collection 'Bruker Instrument Service v2012.12.0.3'
_computing_data_reduction 'SAINT V8.27B (Bruker AXS Inc., 2012)'
_computing_molecular_graphics 'PLATON (Spek, 2003)'
_computing_publication_material 'PLATON (Spek, 2003)'
_computing_structure_refinement 'SHELXL-97 (Sheldrick, 2008)'
_computing_structure_solution 'SHELXS-97 (Sheldrick, 2008)'
_diffrn_ambient_temperature 150(2)
_diffrn_measured_fraction_theta_full 0.999
_diffrn_measured_fraction_theta_max 0.999
_diffrn_measurement_device_type 'Bruker APEX-II CCD'
_diffrn_measurement_method '\f and \w scans'
_diffrn_radiation_monochromator graphite
_diffrn_radiation_source 'fine-focus sealed tube'
_diffrn_radiation_type MoK\a
_diffrn_radiation_wavelength 0.71073
_diffrn_reflns_av_R_equivalents 0.0257
_diffrn_reflns_av_sigmaI/netI 0.0289
_diffrn_reflns_limit_h_max 37
_diffrn_reflns_limit_h_min -42
_diffrn_reflns_limit_k_max 15
_diffrn_reflns_limit_k_min -15
_diffrn_reflns_limit_l_max 33
_diffrn_reflns_limit_l_min -33
_diffrn_reflns_number 38701
_diffrn_reflns_theta_full 27.50
_diffrn_reflns_theta_max 27.50
_diffrn_reflns_theta_min 1.80
_exptl_absorpt_coefficient_mu 2.935
_exptl_absorpt_correction_T_max 0.7015
_exptl_absorpt_correction_T_min 0.3517
_exptl_absorpt_correction_type numerical
_exptl_absorpt_process_details 'SADABS V2012/1 (Bruker AXS Inc.)'
_exptl_crystal_colour orange
_exptl_crystal_density_diffrn 1.950
_exptl_crystal_density_method 'not measured'
_exptl_crystal_description prism
_exptl_crystal_F_000 5792
_exptl_crystal_size_max 0.45
_exptl_crystal_size_mid 0.33
_exptl_crystal_size_min 0.13
_refine_diff_density_max 0.701
_refine_diff_density_min -1.149
_refine_diff_density_rms 0.103
_refine_ls_extinction_method none
_refine_ls_goodness_of_fit_ref 1.053
_refine_ls_hydrogen_treatment constr
_refine_ls_matrix_type full
_refine_ls_number_parameters 577
_refine_ls_number_reflns 11720
_refine_ls_number_restraints 0
_refine_ls_restrained_S_all 1.053
_refine_ls_R_factor_all 0.0374
_refine_ls_R_factor_gt 0.0293
_refine_ls_shift/su_max 0.001
_refine_ls_shift/su_mean 0.000
_refine_ls_structure_factor_coef Fsqd
_refine_ls_weighting_details 'calc w=1/[\s^2^(Fo^2^)+(0.0200P)^2^+45.2500P] where P=(Fo^2^+2Fc^2^)/3'
_refine_ls_weighting_scheme calc
_refine_ls_wR_factor_gt 0.0606
_refine_ls_wR_factor_ref 0.0637
_reflns_number_gt 10115
_reflns_number_total 11720
_reflns_threshold_expression >2sigma(I)
_cod_data_source_file c6dt01843b3.cif
_cod_data_source_block ks242
_cod_depositor_comments 'Adding full bibliography for 7039384--7039397.cif.'
_cod_original_sg_symbol_H-M 'C 2/c'
_cod_database_code 7039388

loop_
_symmetry_equiv_pos_as_xyz
'x, y, z'
'-x, y, -z+1/2'
'x+1/2, y+1/2, z'
'-x+1/2, y+1/2, -z+1/2'
'-x, -y, -z'
'x, -y, z-1/2'
'-x+1/2, -y+1/2, -z'
'x+1/2, -y+1/2, z-1/2'

loop_
_atom_site_label
_atom_site_type_symbol
_atom_site_fract_x
_atom_site_fract_y
_atom_site_fract_z
_atom_site_U_iso_or_equiv
_atom_site_adp_type
_atom_site_occupancy
_atom_site_symmetry_multiplicity
_atom_site_calc_flag
_atom_site_refinement_flags
Ag1 Ag 0.026743(9) 0.16881(2) 0.315728(10) 0.02595(6) Uani 1 1 d .
Ag2 Ag 0.045974(8) -0.01472(2) 0.236699(10) 0.02368(6) Uani 1 1 d .
I1 I 0.024337(6) -0.068153(18) 0.338738(8) 0.02008(5) Uani 1 1 d .
I2 I 0.062036(7) 0.219208(17) 0.227463(8) 0.02087(5) Uani 1 1 d .
Fe1 Fe 0.151876(14) 0.26105(4) 0.420980(17) 0.01906(10) Uani 1 1 d .
P1 P 0.04684(2) 0.25320(7) 0.40201(3) 0.01435(15) Uani 1 1 d .
N1 N 0.24290(11) 0.4691(4) 0.49343(16) 0.0510(10) Uani 1 1 d .
C101 C 0.19713(10) 0.3717(3) 0.41630(14) 0.0291(8) Uani 1 1 d .
C102 C 0.15860(10) 0.4149(3) 0.39002(14) 0.0269(8) Uani 1 1 d .
H102 H 0.1457 0.4815 0.3982 0.032 Uiso 1 1 calc R
C103 C 0.14350(11) 0.3395(3) 0.34979(13) 0.0286(8) Uani 1 1 d .
H103 H 0.1184 0.3468 0.3260 0.034 Uiso 1 1 calc R
C104 C 0.17195(12) 0.2514(3) 0.35082(14) 0.0331(9) Uani 1 1 d .
H104 H 0.1692 0.1897 0.3277 0.040 Uiso 1 1 calc R
C105 C 0.20516(11) 0.2700(3) 0.39178(15) 0.0343(9) Uani 1 1 d .
H105 H 0.2285 0.2236 0.4012 0.041 Uiso 1 1 calc R
C106 C 0.09643(9) 0.2168(3) 0.43855(12) 0.0169(6) Uani 1 1 d .
C107 C 0.11932(10) 0.1196(3) 0.42979(13) 0.0219(7) Uani 1 1 d .
H107 H 0.1111 0.0644 0.4041 0.026 Uiso 1 1 calc R
C108 C 0.15656(11) 0.1204(3) 0.46622(13) 0.0268(8) Uani 1 1 d .
H108 H 0.1775 0.0656 0.4691 0.032 Uiso 1 1 calc R
C109 C 0.15708(11) 0.2162(3) 0.49738(12) 0.0256(7) Uani 1 1 d .
H109 H 0.1785 0.2372 0.5247 0.031 Uiso 1 1 calc R
C110 C 0.12022(10) 0.2761(3) 0.48101(12) 0.0198(7) Uani 1 1 d .
H110 H 0.1126 0.3437 0.4956 0.024 Uiso 1 1 calc R
C111 C 0.22259(11) 0.4242(4) 0.45953(16) 0.0362(9) Uani 1 1 d .
C112 C 0.01042(10) 0.2118(3) 0.44373(12) 0.0190(7) Uani 1 1 d .
C113 C 0.02219(12) 0.1580(3) 0.49134(13) 0.0264(8) Uani 1 1 d .
H113 H 0.0504 0.1460 0.5046 0.032 Uiso 1 1 calc R
C114 C -0.00781(15) 0.1222(3) 0.51923(15) 0.0392(10) Uani 1 1 d .
H114 H 0.0002 0.0856 0.5517 0.047 Uiso 1 1 calc R
C115 C -0.04872(14) 0.1389(3) 0.50045(17) 0.0408(11) Uani 1 1 d .
H115 H -0.0689 0.1135 0.5197 0.049 Uiso 1 1 calc R
C116 C -0.06049(12) 0.1922(3) 0.45388(17) 0.0380(10) Uani 1 1 d .
H116 H -0.0889 0.2045 0.4413 0.046 Uiso 1 1 calc R
C117 C -0.03138(11) 0.2288(3) 0.42472(14) 0.0273(8) Uani 1 1 d .
H117 H -0.0398 0.2649 0.3923 0.033 Uiso 1 1 calc R
C118 C 0.04665(9) 0.4042(2) 0.40599(12) 0.0148(6) Uani 1 1 d .
C119 C 0.04883(10) 0.4665(3) 0.36140(12) 0.0191(6) Uani 1 1 d .
H119 H 0.0483 0.4300 0.3290 0.023 Uiso 1 1 calc R
C120 C 0.05169(10) 0.5805(3) 0.36409(13) 0.0230(7) Uani 1 1 d .
H120 H 0.0532 0.6221 0.3335 0.028 Uiso 1 1 calc R
C121 C 0.05235(10) 0.6349(3) 0.41079(14) 0.0243(7) Uani 1 1 d .
H121 H 0.0550 0.7134 0.4125 0.029 Uiso 1 1 calc R
C122 C 0.04909(10) 0.5742(3) 0.45546(13) 0.0229(7) Uani 1 1 d .
H122 H 0.0489 0.6115 0.4876 0.028 Uiso 1 1 calc R
C123 C 0.04613(9) 0.4596(3) 0.45305(12) 0.0184(6) Uani 1 1 d .
H123 H 0.0437 0.4184 0.4835 0.022 Uiso 1 1 calc R
Fe2 Fe 0.087073(13) -0.38089(4) 0.168526(16) 0.01441(9) Uani 1 1 d .
P2 P 0.10726(2) -0.13154(7) 0.23834(3) 0.01550(16) Uani 1 1 d .
N2 N 0.19965(10) -0.4016(3) 0.11409(14) 0.0377(8) Uani 1 1 d .
C201 C 0.12137(10) -0.3945(3) 0.11063(12) 0.0211(7) Uani 1 1 d .
C202 C 0.09460(11) -0.4884(3) 0.11042(13) 0.0241(7) Uani 1 1 d .
H202 H 0.1028 -0.5639 0.1148 0.029 Uiso 1 1 calc R
C203 C 0.05391(11) -0.4481(3) 0.10254(12) 0.0253(7) Uani 1 1 d .
H203 H 0.0298 -0.4920 0.1006 0.030 Uiso 1 1 calc R
C204 C 0.05508(10) -0.3309(3) 0.09796(12) 0.0242(7) Uani 1 1 d .
H204 H 0.0318 -0.2831 0.0925 0.029 Uiso 1 1 calc R
C205 C 0.09649(10) -0.2968(3) 0.10287(12) 0.0210(7) Uani 1 1 d .
H205 H 0.1060 -0.2226 0.1013 0.025 Uiso 1 1 calc R
C206 C 0.09587(9) -0.2787(3) 0.23237(11) 0.0163(6) Uani 1 1 d .
C207 C 0.12384(10) -0.3703(3) 0.24006(12) 0.0197(7) Uani 1 1 d .
H207 H 0.1530 -0.3652 0.2467 0.024 Uiso 1 1 calc R
C208 C 0.10070(11) -0.4703(3) 0.23615(12) 0.0231(7) Uani 1 1 d .
H208 H 0.1116 -0.5434 0.2397 0.028 Uiso 1 1 calc R
C209 C 0.05826(11) -0.4417(3) 0.22598(12) 0.0237(7) Uani 1 1 d .
H209 H 0.0360 -0.4926 0.2214 0.028 Uiso 1 1 calc R
C210 C 0.05493(10) -0.3237(3) 0.22377(12) 0.0185(6) Uani 1 1 d .
H210 H 0.0301 -0.2823 0.2177 0.022 Uiso 1 1 calc R
C211 C 0.16483(11) -0.3983(3) 0.11405(14) 0.0258(7) Uani 1 1 d .
C212 C 0.14250(9) -0.1256(3) 0.30046(12) 0.0179(6) Uani 1 1 d .
C213 C 0.17565(11) -0.0529(3) 0.30826(14) 0.0272(8) Uani 1 1 d .
H213 H 0.1812 -0.0078 0.2803 0.033 Uiso 1 1 calc R
C214 C 0.20076(11) -0.0457(3) 0.35657(15) 0.0327(9) Uani 1 1 d .
H214 H 0.2235 0.0037 0.3614 0.039 Uiso 1 1 calc R
C215 C 0.19298(11) -0.1094(3) 0.39753(14) 0.0310(8) Uani 1 1 d .
H215 H 0.2102 -0.1038 0.4306 0.037 Uiso 1 1 calc R
C216 C 0.16003(11) -0.1816(3) 0.39045(14) 0.0308(8) Uani 1 1 d .
H216 H 0.1546 -0.2259 0.4187 0.037 Uiso 1 1 calc R
C217 C 0.13477(10) -0.1898(3) 0.34213(13) 0.0245(7) Uani 1 1 d .
H217 H 0.1121 -0.2395 0.3376 0.029 Uiso 1 1 calc R
C218 C 0.13908(10) -0.0996(3) 0.18969(12) 0.0187(6) Uani 1 1 d .
C219 C 0.12468(11) -0.0228(3) 0.15100(14) 0.0274(8) Uani 1 1 d .
H219 H 0.0996 0.0152 0.1519 0.033 Uiso 1 1 calc R
C220 C 0.14677(13) -0.0013(3) 0.11095(15) 0.0336(9) Uani 1 1 d .
H220 H 0.1367 0.0511 0.0846 0.040 Uiso 1 1 calc R
C221 C 0.18330(12) -0.0562(3) 0.10958(15) 0.0326(9) Uani 1 1 d .
H221 H 0.1983 -0.0421 0.0822 0.039 Uiso 1 1 calc R
C222 C 0.19796(11) -0.1322(3) 0.14843(15) 0.0297(8) Uani 1 1 d .
H222 H 0.2230 -0.1703 0.1475 0.036 Uiso 1 1 calc R
C223 C 0.17638(10) -0.1527(3) 0.18831(14) 0.0241(7) Uani 1 1 d .
H223 H 0.1870 -0.2036 0.2151 0.029 Uiso 1 1 calc R
C80 C 0.25439(14) 0.5929(4) 0.28853(17) 0.0450(11) Uani 1 1 d .
H80 H 0.2790 0.5572 0.3098 0.054 Uiso 1 1 calc R
Cl81 Cl 0.22475(4) 0.65105(13) 0.33068(5) 0.0603(3) Uani 1 1 d .
Cl82 Cl 0.22646(4) 0.49006(12) 0.24916(6) 0.0729(4) Uani 1 1 d .
Cl83 Cl 0.27124(5) 0.69445(12) 0.24943(5) 0.0673(4) Uani 1 1 d .
C90 C 0.19045(12) 0.3331(4) 0.06011(16) 0.0394(10) Uani 1 1 d .
H90 H 0.2119 0.3925 0.0640 0.047 Uiso 1 1 calc R
Cl91 Cl 0.14722(3) 0.38020(10) 0.01609(4) 0.0445(3) Uani 1 1 d .
Cl92 Cl 0.17737(4) 0.30610(10) 0.12170(4) 0.0525(3) Uani 1 1 d .
Cl93 Cl 0.21089(4) 0.21286(11) 0.03664(5) 0.0550(3) Uani 1 1 d .

loop_
_atom_site_aniso_label
_atom_site_aniso_U_11
_atom_site_aniso_U_22
_atom_site_aniso_U_33
_atom_site_aniso_U_23
_atom_site_aniso_U_13
_atom_site_aniso_U_12
Ag1 0.03772(15) 0.02488(14) 0.01589(12) -0.00486(10) 0.00640(11) -0.00154(11)
Ag2 0.02371(13) 0.02108(13) 0.02699(14) -0.00099(10) 0.00641(10) 0.00317(10)
I1 0.02499(10) 0.01891(11) 0.01645(10) 0.00400(8) 0.00379(8) -0.00058(8)
I2 0.02828(11) 0.01777(11) 0.01700(10) 0.00061(8) 0.00506(8) -0.00585(9)
Fe1 0.0177(2) 0.0226(3) 0.0169(2) -0.00069(18) 0.00298(18) 0.00100(19)
P1 0.0178(4) 0.0136(4) 0.0121(4) -0.0006(3) 0.0040(3) 0.0000(3)
N1 0.0288(18) 0.063(3) 0.058(2) -0.007(2) -0.0029(17) -0.0128(18)
C101 0.0193(16) 0.035(2) 0.033(2) 0.0006(16) 0.0045(15) -0.0063(15)
C102 0.0235(17) 0.0283(19) 0.0296(19) 0.0051(15) 0.0062(14) -0.0037(15)
C103 0.0277(18) 0.039(2) 0.0186(17) 0.0060(15) 0.0033(14) -0.0066(16)
C104 0.038(2) 0.040(2) 0.0254(19) -0.0052(16) 0.0183(16) -0.0067(18)
C105 0.0247(18) 0.043(2) 0.039(2) -0.0003(18) 0.0163(17) 0.0009(17)
C106 0.0198(15) 0.0167(16) 0.0142(15) 0.0028(12) 0.0026(12) 0.0007(12)
C107 0.0262(17) 0.0173(17) 0.0230(17) -0.0004(13) 0.0059(14) 0.0024(13)
C108 0.0254(17) 0.0272(19) 0.0265(18) 0.0033(15) 0.0004(14) 0.0082(15)
C109 0.0266(17) 0.034(2) 0.0143(16) 0.0036(14) -0.0019(13) 0.0048(15)
C110 0.0232(16) 0.0241(18) 0.0123(15) 0.0000(13) 0.0033(12) -0.0003(14)
C111 0.0197(17) 0.043(2) 0.045(2) 0.0018(19) 0.0027(17) -0.0055(17)
C112 0.0270(16) 0.0134(15) 0.0189(16) -0.0062(12) 0.0106(13) -0.0048(13)
C113 0.042(2) 0.0193(18) 0.0200(17) -0.0011(14) 0.0106(15) -0.0076(15)
C114 0.073(3) 0.025(2) 0.027(2) -0.0067(16) 0.030(2) -0.014(2)
C115 0.056(3) 0.028(2) 0.049(3) -0.0166(19) 0.039(2) -0.0210(19)
C116 0.030(2) 0.034(2) 0.055(3) -0.022(2) 0.0237(19) -0.0128(17)
C117 0.0261(17) 0.030(2) 0.0270(18) -0.0091(15) 0.0095(15) -0.0040(15)
C118 0.0141(14) 0.0138(15) 0.0162(15) 0.0002(12) 0.0020(11) 0.0004(11)
C119 0.0217(15) 0.0194(17) 0.0167(15) 0.0009(13) 0.0046(13) 0.0001(13)
C120 0.0252(17) 0.0213(18) 0.0231(17) 0.0078(14) 0.0063(14) -0.0015(14)
C121 0.0257(17) 0.0124(16) 0.0339(19) -0.0012(14) 0.0025(15) -0.0021(13)
C122 0.0258(17) 0.0195(17) 0.0226(17) -0.0061(13) 0.0014(14) 0.0009(14)
C123 0.0199(15) 0.0189(16) 0.0164(15) 0.0015(12) 0.0028(12) 0.0022(13)
Fe2 0.0167(2) 0.0137(2) 0.0126(2) 0.00045(17) 0.00200(17) -0.00095(17)
P2 0.0170(4) 0.0133(4) 0.0171(4) -0.0008(3) 0.0056(3) -0.0011(3)
N2 0.0286(17) 0.0351(19) 0.052(2) -0.0053(16) 0.0151(15) 0.0008(14)
C201 0.0230(16) 0.0255(18) 0.0156(15) -0.0024(13) 0.0061(13) -0.0008(14)
C202 0.0315(18) 0.0188(17) 0.0230(17) -0.0084(13) 0.0074(14) -0.0058(14)
C203 0.0256(17) 0.034(2) 0.0156(16) -0.0055(14) 0.0001(13) -0.0070(15)
C204 0.0236(16) 0.034(2) 0.0138(15) 0.0055(14) -0.0008(13) 0.0021(15)
C205 0.0294(17) 0.0209(17) 0.0130(15) 0.0037(12) 0.0044(13) -0.0017(14)
C206 0.0201(15) 0.0145(15) 0.0142(14) 0.0009(12) 0.0024(12) -0.0025(12)
C207 0.0228(16) 0.0186(17) 0.0157(15) 0.0008(12) -0.0028(13) 0.0006(13)
C208 0.039(2) 0.0137(16) 0.0156(16) 0.0033(12) 0.0006(14) -0.0006(14)
C209 0.0293(17) 0.0242(18) 0.0192(16) 0.0012(14) 0.0090(14) -0.0100(14)
C210 0.0212(15) 0.0193(16) 0.0164(15) -0.0005(12) 0.0076(13) -0.0041(13)
C211 0.0330(19) 0.0204(18) 0.0263(18) -0.0053(14) 0.0117(15) 0.0006(15)
C212 0.0165(14) 0.0163(16) 0.0213(16) -0.0037(13) 0.0048(12) -0.0007(12)
C213 0.0279(18) 0.0214(18) 0.0323(19) -0.0022(15) 0.0053(15) -0.0069(14)
C214 0.0242(18) 0.031(2) 0.040(2) -0.0105(17) -0.0028(16) -0.0088(16)
C215 0.0278(18) 0.034(2) 0.0277(19) -0.0130(16) -0.0037(15) 0.0045(16)
C216 0.034(2) 0.037(2) 0.0200(18) -0.0018(15) 0.0020(15) 0.0007(17)
C217 0.0252(17) 0.0281(19) 0.0199(17) -0.0012(14) 0.0030(14) -0.0037(14)
C218 0.0245(16) 0.0130(15) 0.0204(16) -0.0017(12) 0.0093(13) -0.0050(13)
C219 0.036(2) 0.0200(18) 0.0289(19) 0.0025(14) 0.0118(16) 0.0025(15)
C220 0.053(2) 0.024(2) 0.0278(19) 0.0068(15) 0.0178(18) -0.0012(18)
C221 0.048(2) 0.025(2) 0.031(2) -0.0082(16) 0.0236(18) -0.0140(17)
C222 0.0297(18) 0.0242(19) 0.039(2) -0.0112(16) 0.0173(16) -0.0060(15)
C223 0.0262(17) 0.0196(17) 0.0291(18) -0.0020(14) 0.0121(14) -0.0039(14)
C80 0.044(2) 0.044(3) 0.043(2) 0.005(2) -0.002(2) 0.016(2)
Cl81 0.0471(6) 0.0871(10) 0.0459(7) -0.0176(6) 0.0060(5) 0.0025(6)
Cl82 0.0574(8) 0.0609(9) 0.0943(11) -0.0297(8) -0.0047(7) 0.0151(7)
Cl83 0.0872(10) 0.0564(8) 0.0635(8) 0.0196(6) 0.0277(7) 0.0214(7)
C90 0.030(2) 0.040(2) 0.047(2) -0.0026(19) 0.0033(18) -0.0004(18)
Cl91 0.0360(5) 0.0528(7) 0.0431(6) 0.0023(5) 0.0021(4) 0.0043(5)
Cl92 0.0647(7) 0.0523(7) 0.0400(6) 0.0003(5) 0.0077(5) 0.0188(6)
Cl93 0.0553(7) 0.0579(8) 0.0540(7) -0.0050(6) 0.0157(6) 0.0170(6)

loop_
_atom_type_symbol
_atom_type_description
_atom_type_scat_dispersion_real
_atom_type_scat_dispersion_imag
_atom_type_scat_source
C C 0.0033 0.0016 'International Tables Vol C Tables 4.2.6.8 and 6.1.1.4'
H H 0.0000 0.0000 'International Tables Vol C Tables 4.2.6.8 and 6.1.1.4'
N N 0.0061 0.0033 'International Tables Vol C Tables 4.2.6.8 and 6.1.1.4'
Cl Cl 0.1484 0.1585 'International Tables Vol C Tables 4.2.6.8 and 6.1.1.4'
P P 0.1023 0.0942 'International Tables Vol C Tables 4.2.6.8 and 6.1.1.4'
Fe Fe 0.3463 0.8444 'International Tables Vol C Tables 4.2.6.8 and 6.1.1.4'
Ag Ag -0.8971 1.1015 'International Tables Vol C Tables 4.2.6.8 and 6.1.1.4'
I I -0.4742 1.8119 'International Tables Vol C Tables 4.2.6.8 and 6.1.1.4'

loop_
_geom_angle_atom_site_label_1
_geom_angle_atom_site_label_2
_geom_angle_atom_site_label_3
_geom_angle
_geom_angle_site_symmetry_1
_geom_angle_site_symmetry_3
P1 Ag1 I2 125.01(2) . .
P1 Ag1 I1 103.27(2) . .
I2 Ag1 I1 114.076(10) . .
P1 Ag1 I2 110.68(2) . 2
I2 Ag1 I2 99.347(10) . 2
I1 Ag1 I2 102.394(10) . 2
P1 Ag1 Ag2 146.53(2) . .
I2 Ag1 Ag2 57.429(8) . .
I1 Ag1 Ag2 57.655(8) . .
I2 Ag1 Ag2 100.812(9) 2 .
P1 Ag1 Ag2 134.84(2) . 2
I2 Ag1 Ag2 100.092(9) . 2
I1 Ag1 Ag2 53.208(8) . 2
I2 Ag1 Ag2 53.262(8) 2 2
Ag2 Ag1 Ag2 59.055(10) . 2
P2 Ag2 I1 117.05(2) . 2
P2 Ag2 I2 113.45(2) . .
I1 Ag2 I2 107.633(10) 2 .
P2 Ag2 I1 100.62(2) . .
I1 Ag2 I1 106.252(10) 2 .
I2 Ag2 I1 111.451(10) . .
P2 Ag2 Ag1 130.16(2) . .
I1 Ag2 Ag1 112.173(10) 2 .
I2 Ag2 Ag1 55.292(8) . .
I1 Ag2 Ag1 57.117(8) . .
P2 Ag2 Ag2 142.91(2) . 2
I1 Ag2 Ag2 57.431(9) 2 2
I2 Ag2 Ag2 102.173(7) . 2
I1 Ag2 Ag2 54.829(8) . 2
Ag1 Ag2 Ag2 63.872(8) . 2
P2 Ag2 Ag1 155.25(2) . 2
I1 Ag2 Ag1 55.151(8) 2 2
I2 Ag2 Ag1 56.983(8) . 2
I1 Ag2 Ag1 104.128(9) . 2
Ag1 Ag2 Ag1 66.278(10) . 2
Ag2 Ag2 Ag1 57.073(7) 2 2
Ag2 I1 Ag1 71.641(9) 2 .
Ag2 I1 Ag2 67.740(10) 2 .
Ag1 I1 Ag2 65.228(8) . .
Ag1 I2 Ag2 67.279(9) . .
Ag1 I2 Ag1 75.570(10) . 2
Ag2 I2 Ag1 69.756(9) . 2
C101 Fe1 C110 118.01(14) . .
C101 Fe1 C106 152.88(14) . .
C110 Fe1 C106 41.35(12) . .
C101 Fe1 C105 41.19(16) . .
C110 Fe1 C105 150.88(15) . .
C106 Fe1 C105 165.31(15) . .
C101 Fe1 C109 106.99(15) . .
C110 Fe1 C109 40.73(13) . .
C106 Fe1 C109 68.98(13) . .
C105 Fe1 C109 116.31(15) . .
C101 Fe1 C107 164.30(14) . .
C110 Fe1 C107 68.88(13) . .
C106 Fe1 C107 41.09(13) . .
C105 Fe1 C107 126.14(15) . .
C109 Fe1 C107 68.27(14) . .
C101 Fe1 C102 41.33(14) . .
C110 Fe1 C102 109.06(14) . .
C106 Fe1 C102 119.22(13) . .
C105 Fe1 C102 69.29(16) . .
C109 Fe1 C102 128.79(15) . .
C107 Fe1 C102 152.97(13) . .
C101 Fe1 C104 68.27(15) . .
C110 Fe1 C104 167.87(14) . .
C106 Fe1 C104 128.71(14) . .
C105 Fe1 C104 40.46(15) . .
C109 Fe1 C104 150.19(15) . .
C107 Fe1 C104 107.92(15) . .
C102 Fe1 C104 68.12(16) . .
C101 Fe1 C108 126.42(15) . .
C110 Fe1 C108 68.33(14) . .
C106 Fe1 C108 68.75(13) . .
C105 Fe1 C108 105.80(16) . .
C109 Fe1 C108 40.27(14) . .
C107 Fe1 C108 40.51(13) . .
C102 Fe1 C108 165.78(14) . .
C104 Fe1 C108 117.39(16) . .
C101 Fe1 C103 68.33(14) . .
C110 Fe1 C103 130.13(14) . .
C106 Fe1 C103 109.56(13) . .
C105 Fe1 C103 68.37(15) . .
C109 Fe1 C103 167.52(15) . .
C107 Fe1 C103 119.35(14) . .
C102 Fe1 C103 40.23(14) . .
C104 Fe1 C103 40.29(15) . .
C108 Fe1 C103 151.78(15) . .
C106 P1 C112 104.51(15) . .
C106 P1 C118 102.98(14) . .
C112 P1 C118 103.33(14) . .
C106 P1 Ag1 117.60(11) . .
C112 P1 Ag1 109.23(10) . .
C118 P1 Ag1 117.57(10) . .
C105 C101 C111 127.0(3) . .
C105 C101 C102 108.3(3) . .
C111 C101 C102 124.7(4) . .
C105 C101 Fe1 69.9(2) . .
C111 C101 Fe1 125.8(3) . .
C102 C101 Fe1 70.32(19) . .
C103 C102 C101 107.1(3) . .
C103 C102 Fe1 70.3(2) . .
C101 C102 Fe1 68.3(2) . .
C103 C102 H102 126.4 . .
C101 C102 H102 126.4 . .
Fe1 C102 H102 126.5 . .
C102 C103 C104 108.6(3) . .
C102 C103 Fe1 69.5(2) . .
C104 C103 Fe1 69.6(2) . .
C102 C103 H103 125.7 . .
C104 C103 H103 125.7 . .
Fe1 C103 H103 126.8 . .
C105 C104 C103 108.8(3) . .
C105 C104 Fe1 69.2(2) . .
C103 C104 Fe1 70.2(2) . .
C105 C104 H104 125.6 . .
C103 C104 H104 125.6 . .
Fe1 C104 H104 126.7 . .
C104 C105 C101 107.2(3) . .
C104 C105 Fe1 70.4(2) . .
C101 C105 Fe1 68.9(2) . .
C104 C105 H105 126.4 . .
C101 C105 H105 126.4 . .
Fe1 C105 H105 125.9 . .
C107 C106 C110 107.2(3) . .
C107 C106 P1 124.8(2) . .
C110 C106 P1 128.0(2) . .
C107 C106 Fe1 70.03(18) . .
C110 C106 Fe1 69.28(18) . .
P1 C106 Fe1 126.11(16) . .
C108 C107 C106 108.0(3) . .
C108 C107 Fe1 70.0(2) . .
C106 C107 Fe1 68.87(18) . .
C108 C107 H107 126.0 . .
C106 C107 H107 126.0 . .
Fe1 C107 H107 126.7 . .
C109 C108 C107 108.3(3) . .
C109 C108 Fe1 69.3(2) . .
C107 C108 Fe1 69.47(19) . .
C109 C108 H108 125.8 . .
C107 C108 H108 125.8 . .
Fe1 C108 H108 126.9 . .
C108 C109 C110 108.5(3) . .
C108 C109 Fe1 70.4(2) . .
C110 C109 Fe1 69.25(18) . .
C108 C109 H109 125.7 . .
C110 C109 H109 125.7 . .
Fe1 C109 H109 126.2 . .
C109 C110 C106 108.0(3) . .
C109 C110 Fe1 70.02(19) . .
C106 C110 Fe1 69.38(18) . .
C109 C110 H110 126.0 . .
C106 C110 H110 126.0 . .
Fe1 C110 H110 126.2 . .
N1 C111 C101 178.1(5) . .
C113 C112 C117 119.5(3) . .
C113 C112 P1 123.0(3) . .
C117 C112 P1 117.4(3) . .
C114 C113 C112 119.5(4) . .
C114 C113 H113 120.3 . .
C112 C113 H113 120.3 . .
C115 C114 C113 120.9(4) . .
C115 C114 H114 119.6 . .
C113 C114 H114 119.6 . .
C116 C115 C114 120.0(3) . .
C116 C115 H115 120.0 . .
C114 C115 H115 120.0 . .
C115 C116 C117 120.8(4) . .
C115 C116 H116 119.6 . .
C117 C116 H116 119.6 . .
C116 C117 C112 119.4(4) . .
C116 C117 H117 120.3 . .
C112 C117 H117 120.3 . .
C119 C118 C123 118.9(3) . .
C119 C118 P1 119.2(2) . .
C123 C118 P1 121.8(2) . .
C120 C119 C118 120.4(3) . .
C120 C119 H119 119.8 . .
C118 C119 H119 119.8 . .
C121 C120 C119 120.6(3) . .
C121 C120 H120 119.7 . .
C119 C120 H120 119.7 . .
C120 C121 C122 119.7(3) . .
C120 C121 H121 120.1 . .
C122 C121 H121 120.1 . .
C123 C122 C121 120.0(3) . .
C123 C122 H122 120.0 . .
C121 C122 H122 120.0 . .
C122 C123 C118 120.3(3) . .
C122 C123 H123 119.9 . .
C118 C123 H123 119.9 . .
C202 Fe2 C201 41.21(13) . .
C202 Fe2 C209 116.55(14) . .
C201 Fe2 C209 154.10(14) . .
C202 Fe2 C203 40.45(14) . .
C201 Fe2 C203 68.40(13) . .
C209 Fe2 C203 102.99(14) . .
C202 Fe2 C210 151.46(13) . .
C201 Fe2 C210 164.93(13) . .
C209 Fe2 C210 40.83(13) . .
C203 Fe2 C210 117.19(13) . .
C202 Fe2 C207 125.92(14) . .
C201 Fe2 C207 111.08(13) . .
C209 Fe2 C207 68.48(13) . .
C203 Fe2 C207 160.20(14) . .
C210 Fe2 C207 68.75(13) . .
C202 Fe2 C208 105.52(14) . .
C201 Fe2 C208 121.66(14) . .
C209 Fe2 C208 40.76(14) . .
C203 Fe2 C208 121.59(14) . .
C210 Fe2 C208 68.71(13) . .
C207 Fe2 C208 40.56(13) . .
C202 Fe2 C204 68.30(14) . .
C201 Fe2 C204 68.09(13) . .
C209 Fe2 C204 121.99(14) . .
C203 Fe2 C204 40.55(14) . .
C210 Fe2 C204 106.36(13) . .
C207 Fe2 C204 159.02(14) . .
C208 Fe2 C204 158.53(14) . .
C202 Fe2 C206 164.87(13) . .
C201 Fe2 C206 128.88(13) . .
C209 Fe2 C206 68.92(13) . .
C203 Fe2 C206 154.53(13) . .
C210 Fe2 C206 41.12(12) . .
C207 Fe2 C206 40.89(12) . .
C208 Fe2 C206 68.77(12) . .
C204 Fe2 C206 122.12(14) . .
C202 Fe2 C205 68.98(14) . .
C201 Fe2 C205 40.86(13) . .
C209 Fe2 C205 160.36(14) . .
C203 Fe2 C205 68.31(14) . .
C210 Fe2 C205 126.04(13) . .
C207 Fe2 C205 125.18(13) . .
C208 Fe2 C205 158.75(14) . .
C204 Fe2 C205 40.25(13) . .
C206 Fe2 C205 110.97(13) . .
C206 P2 C218 106.43(14) . .
C206 P2 C212 101.88(14) . .
C218 P2 C212 104.61(15) . .
C206 P2 Ag2 113.56(10) . .
C218 P2 Ag2 115.94(11) . .
C212 P2 Ag2 113.07(10) . .
C211 C201 C205 125.8(3) . .
C211 C201 C202 126.0(3) . .
C205 C201 C202 108.1(3) . .
C211 C201 Fe2 129.5(2) . .
C205 C201 Fe2 70.18(18) . .
C202 C201 Fe2 69.37(18) . .
C203 C202 C201 107.4(3) . .
C203 C202 Fe2 69.90(19) . .
C201 C202 Fe2 69.42(18) . .
C203 C202 H202 126.3 . .
C201 C202 H202 126.3 . .
Fe2 C202 H202 126.0 . .
C202 C203 C204 108.4(3) . .
C202 C203 Fe2 69.65(18) . .
C204 C203 Fe2 69.99(19) . .
C202 C203 H203 125.8 . .
C204 C203 H203 125.8 . .
Fe2 C203 H203 126.2 . .
C205 C204 C203 108.8(3) . .
C205 C204 Fe2 70.14(18) . .
C203 C204 Fe2 69.46(18) . .
C205 C204 H204 125.6 . .
C203 C204 H204 125.6 . .
Fe2 C204 H204 126.4 . .
C204 C205 C201 107.3(3) . .
C204 C205 Fe2 69.61(18) . .
C201 C205 Fe2 68.96(18) . .
C204 C205 H205 126.3 . .
C201 C205 H205 126.3 . .
Fe2 C205 H205 126.6 . .
C207 C206 C210 107.3(3) . .
C207 C206 P2 128.5(2) . .
C210 C206 P2 123.9(2) . .
C207 C206 Fe2 69.49(17) . .
C210 C206 Fe2 69.31(17) . .
P2 C206 Fe2 130.97(16) . .
C208 C207 C206 108.5(3) . .
C208 C207 Fe2 69.72(18) . .
C206 C207 Fe2 69.61(17) . .
C208 C207 H207 125.7 . .
C206 C207 H207 125.7 . .
Fe2 C207 H207 126.5 . .
C207 C208 C209 108.0(3) . .
C207 C208 Fe2 69.72(18) . .
C209 C208 Fe2 69.32(18) . .
C207 C208 H208 126.0 . .
C209 C208 H208 126.0 . .
Fe2 C208 H208 126.5 . .
C208 C209 C210 108.4(3) . .
C208 C209 Fe2 69.93(18) . .
C210 C209 Fe2 69.82(18) . .
C208 C209 H209 125.8 . .
C210 C209 H209 125.8 . .
Fe2 C209 H209 126.0 . .
C209 C210 C206 107.8(3) . .
C209 C210 Fe2 69.35(18) . .
C206 C210 Fe2 69.57(17) . .
C209 C210 H210 126.1 . .
C206 C210 H210 126.1 . .
Fe2 C210 H210 126.5 . .
N2 C211 C201 176.5(4) . .
C213 C212 C217 118.7(3) . .
C213 C212 P2 121.4(3) . .
C217 C212 P2 119.7(2) . .
C214 C213 C212 120.4(3) . .
C214 C213 H213 119.8 . .
C212 C213 H213 119.8 . .
C215 C214 C213 120.5(3) . .
C215 C214 H214 119.7 . .
C213 C214 H214 119.7 . .
C214 C215 C216 119.7(3) . .
C214 C215 H215 120.2 . .
C216 C215 H215 120.2 . .
C215 C216 C217 120.2(4) . .
C215 C216 H216 119.9 . .
C217 C216 H216 119.9 . .
C216 C217 C212 120.4(3) . .
C216 C217 H217 119.8 . .
C212 C217 H217 119.8 . .
C219 C218 C223 118.8(3) . .
C219 C218 P2 118.6(3) . .
C223 C218 P2 122.5(3) . .
C218 C219 C220 120.5(3) . .
C218 C219 H219 119.7 . .
C220 C219 H219 119.7 . .
C221 C220 C219 120.0(4) . .
C221 C220 H220 120.0 . .
C219 C220 H220 120.0 . .
C220 C221 C222 119.6(3) . .
C220 C221 H221 120.2 . .
C222 C221 H221 120.2 . .
C223 C222 C221 120.4(3) . .
C223 C222 H222 119.8 . .
C221 C222 H222 119.8 . .
C222 C223 C218 120.6(3) . .
C222 C223 H223 119.7 . .
C218 C223 H223 119.7 . .
Cl81 C80 Cl83 110.9(2) . .
Cl81 C80 Cl82 110.8(3) . .
Cl83 C80 Cl82 109.9(2) . .
Cl81 C80 H80 108.4 . .
Cl83 C80 H80 108.4 . .
Cl82 C80 H80 108.4 . .
Cl93 C90 Cl92 109.5(2) . .
Cl93 C90 Cl91 110.8(2) . .
Cl92 C90 Cl91 110.8(2) . .
Cl93 C90 H90 108.6 . .
Cl92 C90 H90 108.6 . .
Cl91 C90 H90 108.6 . .

loop_
_geom_bond_atom_site_label_1
_geom_bond_atom_site_label_2
_geom_bond_distance
_geom_bond_site_symmetry_2
Ag1 P1 2.4535(8) .
Ag1 I2 2.8141(3) .
Ag1 I1 2.9204(4) .
Ag1 I2 3.0185(4) 2
Ag1 Ag2 3.1575(4) .
Ag1 Ag2 3.3774(4) 2
Ag2 P2 2.4592(8) .
Ag2 I1 2.8497(3) 2
Ag2 I2 2.8848(3) .
Ag2 I1 2.9380(3) .
Ag2 Ag2 3.2264(5) 2
Ag2 Ag1 3.3775(4) 2
I1 Ag2 2.8497(3) 2
I2 Ag1 3.0185(4) 2
Fe1 C101 2.021(4) .
Fe1 C110 2.031(3) .
Fe1 C106 2.032(3) .
Fe1 C105 2.034(3) .
Fe1 C109 2.041(3) .
Fe1 C107 2.048(3) .
Fe1 C102 2.048(4) .
Fe1 C104 2.050(3) .
Fe1 C108 2.055(4) .
Fe1 C103 2.058(3) .
P1 C106 1.803(3) .
P1 C112 1.822(3) .
P1 C118 1.822(3) .
N1 C111 1.149(5) .
C101 C105 1.427(5) .
C101 C111 1.433(5) .
C101 C102 1.436(5) .
C102 C103 1.412(5) .
C102 H102 0.9500 .
C103 C104 1.415(5) .
C103 H103 0.9500 .
C104 C105 1.413(5) .
C104 H104 0.9500 .
C105 H105 0.9500 .
C106 C107 1.432(4) .
C106 C110 1.434(4) .
C107 C108 1.420(5) .
C107 H107 0.9500 .
C108 C109 1.410(5) .
C108 H108 0.9500 .
C109 C110 1.417(5) .
C109 H109 0.9500 .
C110 H110 0.9500 .
C112 C113 1.395(5) .
C112 C117 1.400(5) .
C113 C114 1.392(5) .
C113 H113 0.9500 .
C114 C115 1.372(6) .
C114 H114 0.9500 .
C115 C116 1.370(6) .
C115 H115 0.9500 .
C116 C117 1.393(5) .
C116 H116 0.9500 .
C117 H117 0.9500 .
C118 C119 1.394(4) .
C118 C123 1.398(4) .
C119 C120 1.378(5) .
C119 H119 0.9500 .
C120 C121 1.378(5) .
C120 H120 0.9500 .
C121 C122 1.394(5) .
C121 H121 0.9500 .
C122 C123 1.384(5) .
C122 H122 0.9500 .
C123 H123 0.9500 .
Fe2 C202 2.039(3) .
Fe2 C201 2.040(3) .
Fe2 C209 2.040(3) .
Fe2 C203 2.042(3) .
Fe2 C210 2.047(3) .
Fe2 C207 2.048(3) .
Fe2 C208 2.048(3) .
Fe2 C204 2.049(3) .
Fe2 C206 2.050(3) .
Fe2 C205 2.056(3) .
P2 C206 1.813(3) .
P2 C218 1.819(3) .
P2 C212 1.827(3) .
N2 C211 1.150(5) .
C201 C211 1.423(5) .
C201 C205 1.430(5) .
C201 C202 1.436(5) .
C202 C203 1.411(5) .
C202 H202 0.9500 .
C203 C204 1.418(5) .
C203 H203 0.9500 .
C204 C205 1.413(5) .
C204 H204 0.9500 .
C205 H205 0.9500 .
C206 C207 1.432(4) .
C206 C210 1.439(4) .
C207 C208 1.420(5) .
C207 H207 0.9500 .
C208 C209 1.424(5) .
C208 H208 0.9500 .
C209 C210 1.426(5) .
C209 H209 0.9500 .
C210 H210 0.9500 .
C212 C213 1.390(4) .
C212 C217 1.391(5) .
C213 C214 1.388(5) .
C213 H213 0.9500 .
C214 C215 1.373(6) .
C214 H214 0.9500 .
C215 C216 1.381(5) .
C215 H215 0.9500 .
C216 C217 1.391(5) .
C216 H216 0.9500 .
C217 H217 0.9500 .
C218 C219 1.391(5) .
C218 C223 1.394(5) .
C219 C220 1.395(5) .
C219 H219 0.9500 .
C220 C221 1.381(6) .
C220 H220 0.9500 .
C221 C222 1.389(5) .
C221 H221 0.9500 .
C222 C223 1.378(5) .
C222 H222 0.9500 .
C223 H223 0.9500 .
C80 Cl81 1.737(5) .
C80 Cl83 1.742(5) .
C80 Cl82 1.766(5) .
C80 H80 1.0000 .
C90 Cl93 1.751(4) .
C90 Cl92 1.761(4) .
C90 Cl91 1.766(4) .
C90 H90 1.0000 .
